data_7205944
loop_
_publ_author_name
'Liu, Ying-Ying'
'Wang, Zhi-Hui'
'Yang, Jin'
'Liu, Bo'
'Liu, Yun-Yu'
'Ma, Jian-Fang'

_publ_section_title
;
 A series of coordination polymers based on reduced Schiff base
 multidentate anions and bis(imidazole) ligands: syntheses, structures
 and photoluminescence
;
_journal_issue 11
_journal_name_full CrystEngComm
_journal_page_first 3811
_journal_paper_doi 10.1039/c1ce05019b
_journal_volume 13
_journal_year 2011
_chemical_formula_sum 'C42 H46 Cd2 N6 O17'
_chemical_formula_weight 1131.64
_chemical_name_systematic
;
?
;
_space_group_IT_number 15
_symmetry_cell_setting monoclinic
_symmetry_space_group_name_Hall '-C 2yc'
_symmetry_space_group_name_H-M 'C 1 2/c 1'
_atom_sites_solution_hydrogens geom
_atom_sites_solution_primary direct
_atom_sites_solution_secondary difmap
_audit_creation_method SHELXL-97
_cell_angle_alpha 90.00
_cell_angle_beta 101.225(4)
_cell_angle_gamma 90.00
_cell_formula_units_Z 4
_cell_length_a 14.081(5)
_cell_length_b 14.731(3)
_cell_length_c 22.623(4)
_cell_measurement_temperature 293(2)
_cell_volume 4603(2)
_computing_cell_refinement CrysAlis
_computing_data_collection 'CrysAlis (Oxford Diffraction, 2006)'
_computing_data_reduction CrysAlis
_computing_structure_refinement 'SHELXL-97 (Sheldrick, 1997)'
_computing_structure_solution 'SHELXS-97 (Sheldrick, 1997)'
_diffrn_ambient_temperature 293(2)
_diffrn_detector_area_resol_mean 10.0
_diffrn_measured_fraction_theta_full 0.989
_diffrn_measured_fraction_theta_max 0.858
_diffrn_measurement_device_type 'Oxford Diffraction Gemini R Ultra'
_diffrn_measurement_method '\w scan'
_diffrn_radiation_monochromator graphite
_diffrn_radiation_source 'fine-focus sealed tube'
_diffrn_radiation_type MoK\a
_diffrn_radiation_wavelength 0.71069
_diffrn_reflns_av_R_equivalents 0.0326
_diffrn_reflns_av_sigmaI/netI 0.0662
_diffrn_reflns_limit_h_max 18
_diffrn_reflns_limit_h_min -19
_diffrn_reflns_limit_k_max 18
_diffrn_reflns_limit_k_min -19
_diffrn_reflns_limit_l_max 28
_diffrn_reflns_limit_l_min -16
_diffrn_reflns_number 11037
_diffrn_reflns_theta_full 25.00
_diffrn_reflns_theta_max 29.17
_diffrn_reflns_theta_min 4.40
_exptl_absorpt_coefficient_mu 1.003
_exptl_absorpt_correction_T_max 0.818
_exptl_absorpt_correction_T_min 0.704
_exptl_absorpt_correction_type multi-scan
_exptl_absorpt_process_details
;
CrysAlis (Oxford Diffraction, 2006)
;
_exptl_crystal_colour colorless
_exptl_crystal_density_diffrn 1.633
_exptl_crystal_density_method 'not measured'
_exptl_crystal_description block
_exptl_crystal_F_000 2288
_exptl_crystal_size_max 0.23
_exptl_crystal_size_mid 0.20
_exptl_crystal_size_min 0.16
_refine_diff_density_max 0.938
_refine_diff_density_min -0.420
_refine_diff_density_rms 0.093
_refine_ls_extinction_method none
_refine_ls_goodness_of_fit_ref 0.941
_refine_ls_hydrogen_treatment mixed
_refine_ls_matrix_type full
_refine_ls_number_parameters 318
_refine_ls_number_reflns 5335
_refine_ls_number_restraints 7
_refine_ls_restrained_S_all 0.962
_refine_ls_R_factor_all 0.0695
_refine_ls_R_factor_gt 0.0398
_refine_ls_shift/su_max 0.002
_refine_ls_shift/su_mean 0.000
_refine_ls_structure_factor_coef Fsqd
_refine_ls_weighting_details 'calc w=1/[\s^2^(Fo^2^)+(0.0487P)^2^+0.0000P] where P=(Fo^2^+2Fc^2^)/3'
_refine_ls_weighting_scheme calc
_refine_ls_wR_factor_gt 0.0876
_refine_ls_wR_factor_ref 0.0933
_reflns_number_gt 3562
_reflns_number_total 5335
_reflns_threshold_expression >2sigma(I)
_cod_data_source_file c1ce05019b.txt
_cod_data_source_block 11
_cod_original_sg_symbol_Hall -C2yc
_cod_original_sg_symbol_H-M c2/c
_cod_database_code 7205944

loop_
_symmetry_equiv_pos_as_xyz
'x, y, z'
'-x, y, -z+1/2'
'x+1/2, y+1/2, z'
'-x+1/2, y+1/2, -z+1/2'
'-x, -y, -z'
'x, -y, z-1/2'
'-x+1/2, -y+1/2, -z'
'x+1/2, -y+1/2, z-1/2'

loop_
_atom_site_label
_atom_site_type_symbol
_atom_site_fract_x
_atom_site_fract_y
_atom_site_fract_z
_atom_site_U_iso_or_equiv
_atom_site_adp_type
_atom_site_occupancy
_atom_site_symmetry_multiplicity
_atom_site_calc_flag
_atom_site_refinement_flags
_atom_site_disorder_assembly
_atom_site_disorder_group
Cd1 Cd 0.466176(17) 0.267223(17) 0.521242(12) 0.03014(10) Uani 1 1 d . . .
C1 C 0.4323(3) 0.4283(3) 0.61148(19) 0.0397(9) Uani 1 1 d . . .
H1 H 0.4765 0.4650 0.5971 0.048 Uiso 1 1 calc R . .
C2 C 0.3415(3) 0.3173(3) 0.6240(2) 0.0565(12) Uani 1 1 d . . .
H2 H 0.3111 0.2609 0.6201 0.068 Uiso 1 1 calc R . .
C3 C 0.3246(3) 0.3837(3) 0.6611(2) 0.0623(13) Uani 1 1 d . . .
H3 H 0.2808 0.3820 0.6870 0.075 Uiso 1 1 calc R . .
C4 C 0.3880(4) 0.5413(3) 0.6846(2) 0.0613(13) Uani 1 1 d . . .
H4A H 0.3228 0.5611 0.6861 0.074 Uiso 1 1 calc R . .
H4B H 0.4164 0.5859 0.6617 0.074 Uiso 1 1 calc R . .
C5 C 0.4474(4) 0.5375(3) 0.7487(2) 0.0622(13) Uani 1 1 d . . .
H5A H 0.4308 0.5893 0.7711 0.075 Uiso 1 1 calc R . .
H5B H 0.4301 0.4830 0.7683 0.075 Uiso 1 1 calc R . .
C6 C 0.3665(2) 0.1033(2) 0.49288(18) 0.0313(8) Uani 1 1 d . . .
C7 C 0.3304(2) 0.0100(2) 0.47385(16) 0.0273(8) Uani 1 1 d . . .
C8 C 0.2464(2) -0.0235(2) 0.48912(15) 0.0262(8) Uani 1 1 d . . .
H8 H 0.2115 0.0120 0.5114 0.031 Uiso 1 1 calc R . .
C9 C 0.2146(2) -0.1099(2) 0.47119(15) 0.0264(7) Uani 1 1 d . . .
C10 C 0.2673(2) -0.1638(2) 0.43855(16) 0.0276(7) Uani 1 1 d . . .
H11 H 0.2448 -0.2214 0.4260 0.033 Uiso 1 1 calc R . .
C11 C 0.3538(2) -0.1321(2) 0.42450(15) 0.0266(7) Uani 1 1 d . . .
C12 C 0.3837(2) -0.0445(2) 0.44144(16) 0.0302(8) Uani 1 1 d . . .
H12 H 0.4399 -0.0218 0.4311 0.036 Uiso 1 1 calc R . .
C13 C 0.1239(2) -0.1473(2) 0.48759(17) 0.0304(8) Uani 1 1 d . . .
C14 C 0.4653(3) -0.1514(3) 0.35222(19) 0.0450(10) Uani 1 1 d . . .
H14A H 0.4958 -0.2004 0.3343 0.054 Uiso 1 1 calc R . .
H14B H 0.5165 -0.1128 0.3737 0.054 Uiso 1 1 calc R . .
C15 C 0.4046(3) -0.0960(3) 0.30176(19) 0.0460(10) Uani 1 1 d . . .
C16 C 0.3370(4) -0.1368(3) 0.2580(2) 0.0601(13) Uani 1 1 d . . .
H16 H 0.3277 -0.1992 0.2592 0.072 Uiso 1 1 calc R . .
C17 C 0.2826(4) -0.0862(3) 0.2122(2) 0.0590(12) Uani 1 1 d . . .
H17 H 0.2380 -0.1148 0.1822 0.071 Uiso 1 1 calc R . .
C18 C 0.2944(3) 0.0072(3) 0.2109(2) 0.0528(11) Uani 1 1 d . . .
C19 C 0.3609(4) 0.0484(3) 0.2539(2) 0.0574(12) Uani 1 1 d . . .
H19 H 0.3694 0.1110 0.2529 0.069 Uiso 1 1 calc R . .
C20 C 0.4163(3) -0.0029(3) 0.2995(2) 0.0556(12) Uani 1 1 d . . .
H20 H 0.4619 0.0258 0.3289 0.067 Uiso 1 1 calc R . .
C21 C 0.2329(4) 0.0639(3) 0.1630(2) 0.0592(12) Uani 1 1 d . . .
N1 N 0.4103(2) 0.3452(2) 0.59274(15) 0.0381(7) Uani 1 1 d . . .
N2 N 0.3833(2) 0.4535(2) 0.65361(15) 0.0440(8) Uani 1 1 d . . .
O1 O 0.33114(19) 0.14621(18) 0.53053(14) 0.0469(7) Uani 1 1 d . . .
O2 O 0.43573(18) 0.13417(16) 0.47127(13) 0.0440(7) Uani 1 1 d . . .
O3 O 0.09254(18) -0.11273(19) 0.53089(13) 0.0461(7) Uani 1 1 d . . .
O4 O 0.08130(18) -0.21225(17) 0.45898(13) 0.0443(7) Uani 1 1 d . . .
O5 O 0.1793(3) 0.0171(2) 0.12021(16) 0.0734(10) Uani 1 1 d . . .
H5 H 0.1480 0.0518 0.0955 0.110 Uiso 1 1 calc R . .
O6 O 0.2307(3) 0.1459(3) 0.1644(2) 0.1035(15) Uani 1 1 d . . .
O1W O 0.3543(2) 0.3380(2) 0.44704(16) 0.0555(8) Uani 1 1 d D . .
H1WA H 0.367(3) 0.378(3) 0.423(2) 0.083 Uiso 1 1 d D . .
H1WB H 0.300(2) 0.341(3) 0.457(2) 0.083 Uiso 1 1 d D . .
O2W O 0.3815(5) 0.2376(5) 0.3494(3) 0.0693(19) Uani 0.50 1 d PD . .
O3W O 0.5802(8) 0.1109(7) 0.3967(5) 0.132(4) Uiso 0.50 1 d PD . .
O4W O 0.5639(11) 0.2490(10) 0.3043(8) 0.207(7) Uiso 0.50 1 d PD . .
H2W H 0.436(5) 0.240(9) 0.340(7) 0.310 Uiso 1 1 d D . .
N3 N 0.4118(2) -0.1910(2) 0.39681(14) 0.0325(7) Uani 1 1 d D . .
H3N H 0.381(3) -0.232(2) 0.3807(18) 0.039 Uiso 1 1 d D . .

loop_
_atom_site_aniso_label
_atom_site_aniso_U_11
_atom_site_aniso_U_22
_atom_site_aniso_U_33
_atom_site_aniso_U_23
_atom_site_aniso_U_13
_atom_site_aniso_U_12
Cd1 0.02707(14) 0.02574(14) 0.03984(17) -0.00319(12) 0.01202(10) -0.00431(11)
C1 0.035(2) 0.040(2) 0.044(3) -0.0041(18) 0.0066(18) 0.0000(17)
C2 0.053(3) 0.061(3) 0.064(3) -0.015(2) 0.032(2) -0.015(2)
C3 0.051(3) 0.075(3) 0.070(4) -0.017(3) 0.035(2) -0.005(3)
C4 0.066(3) 0.061(3) 0.049(3) -0.021(2) -0.008(2) 0.022(2)
C5 0.080(3) 0.061(3) 0.043(3) -0.010(2) 0.007(3) 0.004(2)
C6 0.0233(17) 0.0232(18) 0.044(2) 0.0013(16) -0.0010(16) -0.0026(15)
C7 0.0240(17) 0.0242(17) 0.032(2) 0.0017(14) 0.0025(15) -0.0037(14)
C8 0.0238(16) 0.0249(18) 0.031(2) -0.0001(14) 0.0086(15) -0.0018(14)
C9 0.0226(16) 0.0278(18) 0.029(2) 0.0020(14) 0.0054(14) -0.0054(14)
C10 0.0285(18) 0.0213(16) 0.032(2) 0.0004(13) 0.0036(15) -0.0025(14)
C11 0.0242(16) 0.0271(18) 0.028(2) 0.0023(14) 0.0048(14) 0.0018(14)
C12 0.0248(17) 0.0289(19) 0.037(2) 0.0009(15) 0.0072(15) -0.0067(15)
C13 0.0239(17) 0.0339(19) 0.034(2) 0.0062(16) 0.0061(15) -0.0047(16)
C14 0.044(2) 0.051(2) 0.043(3) 0.0050(19) 0.0160(19) 0.0121(19)
C15 0.046(2) 0.053(3) 0.044(3) 0.001(2) 0.018(2) 0.008(2)
C16 0.078(3) 0.047(3) 0.053(3) -0.003(2) 0.007(3) 0.010(2)
C17 0.079(3) 0.054(3) 0.040(3) 0.000(2) 0.001(2) 0.013(2)
C18 0.063(3) 0.055(3) 0.044(3) 0.005(2) 0.019(2) 0.016(2)
C19 0.063(3) 0.050(3) 0.062(3) 0.012(2) 0.018(3) 0.008(2)
C20 0.055(3) 0.057(3) 0.057(3) 0.013(2) 0.015(2) -0.001(2)
C21 0.075(3) 0.053(3) 0.050(3) 0.007(2) 0.016(3) 0.014(3)
N1 0.0367(17) 0.0374(18) 0.042(2) -0.0058(14) 0.0125(15) -0.0011(14)
N2 0.0450(19) 0.046(2) 0.038(2) -0.0115(15) 0.0022(15) 0.0147(17)
O1 0.0475(16) 0.0345(15) 0.062(2) -0.0166(13) 0.0191(14) -0.0104(12)
O2 0.0367(14) 0.0266(13) 0.072(2) -0.0049(13) 0.0179(14) -0.0129(12)
O3 0.0379(15) 0.0580(18) 0.0478(18) -0.0150(14) 0.0219(13) -0.0192(13)
O4 0.0346(13) 0.0386(16) 0.062(2) -0.0151(13) 0.0161(13) -0.0214(12)
O5 0.097(3) 0.067(2) 0.053(2) 0.0119(18) 0.006(2) 0.026(2)
O6 0.142(4) 0.059(2) 0.095(3) 0.019(2) -0.011(3) 0.019(2)
O1W 0.0496(18) 0.0561(19) 0.062(2) 0.0149(15) 0.0145(16) 0.0115(15)
O2W 0.079(5) 0.062(4) 0.063(5) -0.018(3) 0.005(4) 0.014(4)
N3 0.0299(16) 0.0302(16) 0.039(2) -0.0060(14) 0.0104(13) -0.0032(13)

loop_
_atom_type_symbol
_atom_type_description
_atom_type_scat_dispersion_real
_atom_type_scat_dispersion_imag
_atom_type_scat_source
C C 0.0033 0.0016 'International Tables Vol C Tables 4.2.6.8 and 6.1.1.4'
H H 0.0000 0.0000 'International Tables Vol C Tables 4.2.6.8 and 6.1.1.4'
N N 0.0061 0.0033 'International Tables Vol C Tables 4.2.6.8 and 6.1.1.4'
O O 0.0106 0.0060 'International Tables Vol C Tables 4.2.6.8 and 6.1.1.4'
Cd Cd -0.8075 1.2024 'International Tables Vol C Tables 4.2.6.8 and 6.1.1.4'

loop_
_geom_angle_atom_site_label_1
_geom_angle_atom_site_label_2
_geom_angle_atom_site_label_3
_geom_angle
_geom_angle_site_symmetry_1
_geom_angle_site_symmetry_3
_geom_angle_publ_flag
N1 Cd1 O2 138.07(10) . . ?
N1 Cd1 O1W 90.44(12) . . ?
O2 Cd1 O1W 89.52(11) . . ?
N1 Cd1 O4 137.72(10) . 3 ?
O2 Cd1 O4 84.16(9) . 3 ?
O1W Cd1 O4 87.66(11) . 3 ?
N1 Cd1 O3 85.30(10) . 3 ?
O2 Cd1 O3 136.27(9) . 3 ?
O1W Cd1 O3 96.76(11) . 3 ?
O4 Cd1 O3 53.12(9) 3 3 ?
N1 Cd1 N3 88.99(11) . 5_656 ?
O2 Cd1 N3 90.99(10) . 5_656 ?
O1W Cd1 N3 179.41(11) . 5_656 ?
O4 Cd1 N3 92.68(10) 3 5_656 ?
O3 Cd1 N3 83.06(10) 3 5_656 ?
N1 Cd1 O1 85.96(10) . . ?
O2 Cd1 O1 52.14(9) . . ?
O1W Cd1 O1 87.86(10) . . ?
O4 Cd1 O1 136.09(9) 3 . ?
O3 Cd1 O1 170.14(9) 3 . ?
N3 Cd1 O1 92.22(9) 5_656 . ?
N1 C1 N2 111.7(3) . . ?
N1 C1 H1 124.2 . . ?
N2 C1 H1 124.2 . . ?
C3 C2 N1 109.5(4) . . ?
C3 C2 H2 125.2 . . ?
N1 C2 H2 125.2 . . ?
C2 C3 N2 106.9(4) . . ?
C2 C3 H3 126.6 . . ?
N2 C3 H3 126.6 . . ?
N2 C4 C5 112.8(4) . . ?
N2 C4 H4A 109.0 . . ?
C5 C4 H4A 109.0 . . ?
N2 C4 H4B 109.0 . . ?
C5 C4 H4B 109.0 . . ?
H4A C4 H4B 107.8 . . ?
C5 C5 C4 113.5(5) 2_656 . ?
C5 C5 H5A 108.9 2_656 . ?
C4 C5 H5A 108.9 . . ?
C5 C5 H5B 108.9 2_656 . ?
C4 C5 H5B 108.9 . . ?
H5A C5 H5B 107.7 . . ?
O1 C6 O2 121.9(3) . . ?
O1 C6 C7 120.4(3) . . ?
O2 C6 C7 117.7(3) . . ?
C8 C7 C12 119.8(3) . . ?
C8 C7 C6 120.8(3) . . ?
C12 C7 C6 119.3(3) . . ?
C9 C8 C7 119.8(3) . . ?
C9 C8 H8 120.1 . . ?
C7 C8 H8 120.1 . . ?
C8 C9 C10 120.3(3) . . ?
C8 C9 C13 120.5(3) . . ?
C10 C9 C13 119.3(3) . . ?
C9 C10 C11 120.6(3) . . ?
C9 C10 H11 119.7 . . ?
C11 C10 H11 119.7 . . ?
C12 C11 C10 118.6(3) . . ?
C12 C11 N3 121.3(3) . . ?
C10 C11 N3 119.9(3) . . ?
C11 C12 C7 120.8(3) . . ?
C11 C12 H12 119.6 . . ?
C7 C12 H12 119.6 . . ?
O4 C13 O3 120.7(3) . . ?
O4 C13 C9 120.1(3) . . ?
O3 C13 C9 119.2(3) . . ?
N3 C14 C15 115.7(3) . . ?
N3 C14 H14A 108.4 . . ?
C15 C14 H14A 108.4 . . ?
N3 C14 H14B 108.4 . . ?
C15 C14 H14B 108.4 . . ?
H14A C14 H14B 107.4 . . ?
C16 C15 C20 118.6(4) . . ?
C16 C15 C14 121.1(4) . . ?
C20 C15 C14 120.3(4) . . ?
C15 C16 C17 120.8(4) . . ?
C15 C16 H16 119.6 . . ?
C17 C16 H16 119.6 . . ?
C16 C17 C18 120.0(4) . . ?
C16 C17 H17 120.0 . . ?
C18 C17 H17 120.0 . . ?
C19 C18 C17 119.9(4) . . ?
C19 C18 C21 119.2(4) . . ?
C17 C18 C21 120.8(4) . . ?
C18 C19 C20 119.9(4) . . ?
C18 C19 H19 120.1 . . ?
C20 C19 H19 120.1 . . ?
C15 C20 C19 120.9(5) . . ?
C15 C20 H20 119.6 . . ?
C19 C20 H20 119.6 . . ?
O6 C21 O5 122.3(5) . . ?
O6 C21 C18 123.5(5) . . ?
O5 C21 C18 114.2(4) . . ?
C1 N1 C2 105.0(3) . . ?
C1 N1 Cd1 128.0(3) . . ?
C2 N1 Cd1 126.9(3) . . ?
C1 N2 C3 106.9(3) . . ?
C1 N2 C4 127.3(4) . . ?
C3 N2 C4 125.7(4) . . ?
C6 O1 Cd1 84.1(2) . . ?
C6 O2 Cd1 101.8(2) . . ?
C13 O3 Cd1 89.9(2) . 3_445 ?
C13 O4 Cd1 96.1(2) . 3_445 ?
C21 O5 H5 109.5 . . ?
Cd1 O1W H1WA 126(3) . . ?
Cd1 O1W H1WB 111(3) . . ?
H1WA O1W H1WB 116(3) . . ?
C11 N3 C14 118.0(3) . . ?
C11 N3 Cd1 108.4(2) . 5_656 ?
C14 N3 Cd1 108.0(2) . 5_656 ?
C11 N3 H3N 111(3) . . ?
C14 N3 H3N 107(3) . . ?
Cd1 N3 H3N 103(3) 5_656 . ?

loop_
_geom_bond_atom_site_label_1
_geom_bond_atom_site_label_2
_geom_bond_distance
_geom_bond_site_symmetry_2
_geom_bond_publ_flag
Cd1 N1 2.247(3) . ?
Cd1 O2 2.261(2) . ?
Cd1 O1W 2.314(3) . ?
Cd1 O4 2.365(3) 3 ?
Cd1 O3 2.488(3) 3 ?
Cd1 N3 2.532(3) 5_656 ?
Cd1 O1 2.644(3) . ?
C1 N1 1.312(5) . ?
C1 N2 1.334(5) . ?
C1 H1 0.9300 . ?
C2 C3 1.339(6) . ?
C2 N1 1.370(5) . ?
C2 H2 0.9300 . ?
C3 N2 1.351(6) . ?
C3 H3 0.9300 . ?
C4 N2 1.466(5) . ?
C4 C5 1.528(6) . ?
C4 H4A 0.9700 . ?
C4 H4B 0.9700 . ?
C5 C5 1.470(10) 2_656 ?
C5 H5A 0.9700 . ?
C5 H5B 0.9700 . ?
C6 O1 1.240(4) . ?
C6 O2 1.257(4) . ?
C6 C7 1.500(5) . ?
C7 C8 1.386(5) . ?
C7 C12 1.400(5) . ?
C8 C9 1.384(5) . ?
C8 H8 0.9300 . ?
C9 C10 1.393(5) . ?
C9 C13 1.502(5) . ?
C10 C11 1.397(5) . ?
C10 H11 0.9300 . ?
C11 C12 1.388(5) . ?
C11 N3 1.418(4) . ?
C12 H12 0.9300 . ?
C13 O4 1.242(4) . ?
C13 O3 1.258(4) . ?
C14 N3 1.490(5) . ?
C14 C15 1.523(6) . ?
C14 H14A 0.9700 . ?
C14 H14B 0.9700 . ?
C15 C16 1.371(6) . ?
C15 C20 1.384(6) . ?
C16 C17 1.381(6) . ?
C16 H16 0.9300 . ?
C17 C18 1.387(6) . ?
C17 H17 0.9300 . ?
C18 C19 1.356(7) . ?
C18 C21 1.503(7) . ?
C19 C20 1.389(7) . ?
C19 H19 0.9300 . ?
C20 H20 0.9300 . ?
C21 O6 1.209(6) . ?
C21 O5 1.303(6) . ?
O3 Cd1 2.488(2) 3_445 ?
O4 Cd1 2.365(3) 3_445 ?
O5 H5 0.8200 . ?
O1W H1WA 0.84(4) . ?
O1W H1WB 0.842(19) . ?
O2W H2W 0.84(2) . ?
N3 Cd1 2.532(3) 5_656 ?
N3 H3N 0.797(19) . ?

loop_
_geom_hbond_atom_site_label_D
_geom_hbond_atom_site_label_H
_geom_hbond_atom_site_label_A
_geom_hbond_distance_DH
_geom_hbond_distance_HA
_geom_hbond_distance_DA
_geom_hbond_angle_DHA
_geom_hbond_site_symmetry_A
O1W H1WA O5 0.84(4) 2.30(3) 3.037(5) 145(4) 4
O1W H1WB O1 0.842(19) 1.93(2) 2.765(4) 173(5) 7_556

loop_
_geom_torsion_atom_site_label_1
_geom_torsion_atom_site_label_2
_geom_torsion_atom_site_label_3
_geom_torsion_atom_site_label_4
_geom_torsion
_geom_torsion_site_symmetry_1
_geom_torsion_site_symmetry_2
_geom_torsion_site_symmetry_3
_geom_torsion_site_symmetry_4
_geom_torsion_publ_flag
N1 C2 C3 N2 -0.4(6) . . . . ?
N2 C4 C5 C5 77.5(4) . . . 2_656 ?
O1 C6 C7 C8 11.7(5) . . . . ?
O2 C6 C7 C8 -171.1(3) . . . . ?
O1 C6 C7 C12 -166.8(3) . . . . ?
O2 C6 C7 C12 10.4(5) . . . . ?
C12 C7 C8 C9 -1.3(5) . . . . ?
C6 C7 C8 C9 -179.8(3) . . . . ?
C7 C8 C9 C10 0.9(5) . . . . ?
C7 C8 C9 C13 179.8(3) . . . . ?
C8 C9 C10 C11 1.2(5) . . . . ?
C13 C9 C10 C11 -177.7(3) . . . . ?
C9 C10 C11 C12 -2.7(5) . . . . ?
C9 C10 C11 N3 173.4(3) . . . . ?
C10 C11 C12 C7 2.3(5) . . . . ?
N3 C11 C12 C7 -173.9(3) . . . . ?
C8 C7 C12 C11 -0.3(5) . . . . ?
C6 C7 C12 C11 178.3(3) . . . . ?
C8 C9 C13 O4 160.5(3) . . . . ?
C10 C9 C13 O4 -20.6(5) . . . . ?
C8 C9 C13 O3 -20.3(5) . . . . ?
C10 C9 C13 O3 158.6(3) . . . . ?
N3 C14 C15 C16 -68.9(5) . . . . ?
N3 C14 C15 C20 110.6(4) . . . . ?
C20 C15 C16 C17 0.8(7) . . . . ?
C14 C15 C16 C17 -179.7(4) . . . . ?
C15 C16 C17 C18 -1.5(7) . . . . ?
C16 C17 C18 C19 1.4(7) . . . . ?
C16 C17 C18 C21 -177.3(4) . . . . ?
C17 C18 C19 C20 -0.6(7) . . . . ?
C21 C18 C19 C20 178.1(4) . . . . ?
C16 C15 C20 C19 0.0(6) . . . . ?
C14 C15 C20 C19 -179.5(4) . . . . ?
C18 C19 C20 C15 -0.1(7) . . . . ?
C19 C18 C21 O6 -9.3(8) . . . . ?
C17 C18 C21 O6 169.5(5) . . . . ?
C19 C18 C21 O5 172.7(4) . . . . ?
C17 C18 C21 O5 -8.5(7) . . . . ?
N2 C1 N1 C2 1.5(5) . . . . ?
N2 C1 N1 Cd1 178.4(2) . . . . ?
C3 C2 N1 C1 -0.6(5) . . . . ?
C3 C2 N1 Cd1 -177.5(3) . . . . ?
O2 Cd1 N1 C1 -172.0(3) . . . . ?
O1W Cd1 N1 C1 -82.3(3) . . . . ?
O4 Cd1 N1 C1 4.7(4) 3 . . . ?
O3 Cd1 N1 C1 14.5(3) 3 . . . ?
N3 Cd1 N1 C1 97.6(3) 5_656 . . . ?
O1 Cd1 N1 C1 -170.1(3) . . . . ?
O2 Cd1 N1 C2 4.2(4) . . . . ?
O1W Cd1 N1 C2 94.0(4) . . . . ?
O4 Cd1 N1 C2 -179.0(3) 3 . . . ?
O3 Cd1 N1 C2 -169.3(4) 3 . . . ?
N3 Cd1 N1 C2 -86.2(4) 5_656 . . . ?
O1 Cd1 N1 C2 6.1(4) . . . . ?
N1 C1 N2 C3 -1.8(5) . . . . ?
N1 C1 N2 C4 -179.4(4) . . . . ?
C2 C3 N2 C1 1.3(5) . . . . ?
C2 C3 N2 C4 179.0(4) . . . . ?
C5 C4 N2 C1 -103.4(5) . . . . ?
C5 C4 N2 C3 79.4(6) . . . . ?
O2 C6 O1 Cd1 -1.6(3) . . . . ?
C7 C6 O1 Cd1 175.4(3) . . . . ?
N1 Cd1 O1 C6 -177.4(2) . . . . ?
O2 Cd1 O1 C6 1.0(2) . . . . ?
O1W Cd1 O1 C6 92.0(2) . . . . ?
O4 Cd1 O1 C6 7.6(3) 3 . . . ?
O3 Cd1 O1 C6 -149.7(5) 3 . . . ?
N3 Cd1 O1 C6 -88.5(2) 5_656 . . . ?
O1 C6 O2 Cd1 2.0(4) . . . . ?
C7 C6 O2 Cd1 -175.2(2) . . . . ?
N1 Cd1 O2 C6 1.5(3) . . . . ?
O1W Cd1 O2 C6 -88.6(2) . . . . ?
O4 Cd1 O2 C6 -176.3(2) 3 . . . ?
O3 Cd1 O2 C6 172.0(2) 3 . . . ?
N3 Cd1 O2 C6 91.1(2) 5_656 . . . ?
O1 Cd1 O2 C6 -1.0(2) . . . . ?
O4 C13 O3 Cd1 5.1(4) . . . 3_445 ?
C9 C13 O3 Cd1 -174.1(3) . . . 3_445 ?
O3 C13 O4 Cd1 -5.4(4) . . . 3_445 ?
C9 C13 O4 Cd1 173.8(3) . . . 3_445 ?
C12 C11 N3 C14 -38.7(5) . . . . ?
C10 C11 N3 C14 145.2(3) . . . . ?
C12 C11 N3 Cd1 84.3(3) . . . 5_656 ?
C10 C11 N3 Cd1 -91.8(3) . . . 5_656 ?
C15 C14 N3 C11 -52.2(5) . . . . ?
C15 C14 N3 Cd1 -175.5(3) . . . 5_656 ?
